data_2213696
loop_
_publ_author_name
'Cui-Xia Cheng'
'Hao-Wen Liu'
'Fei-Hua Luo'
'Min-Na Cao'
'Zong-Qiu Hu'

_publ_section_title
;
 Pyridine-2,6-dicarbaldehyde bis(benzylidenehydrazone) monohydrate
;
_journal_coeditor_code BT2363
_journal_issue 6
_journal_name_full 'Acta Crystallographica Section E'
_journal_page_first o2899
_journal_page_last o2899
_journal_paper_doi 10.1107/S1600536807022635
_journal_volume 63
_journal_year 2007
_chemical_formula_iupac 'C21 H17 N5 O2 , H2 O'
_chemical_formula_moiety 'C21 H17 N5 O2 , H2 O'
_chemical_formula_sum 'C21 H19 N5 O3'
_chemical_formula_weight 389.41
_chemical_name_systematic
;
Pyridine-2,6-dicarbaldehyde bis(benzylidenehydrazone) monohydrate
;
_space_group_IT_number 33
_symmetry_cell_setting orthorhombic
_symmetry_space_group_name_Hall 'P 2c -2n'
_symmetry_space_group_name_H-M 'P n a 21'
_atom_sites_solution_hydrogens geom
_atom_sites_solution_primary direct
_atom_sites_solution_secondary difmap
_audit_creation_method SHELXL97
_cell_angle_alpha 90.00
_cell_angle_beta 90.00
_cell_angle_gamma 90.00
_cell_formula_units_Z 4
_cell_length_a 10.3490(8)
_cell_length_b 16.2487(12)
_cell_length_c 11.8556(9)
_cell_measurement_reflns_used 1982
_cell_measurement_temperature 298(2)
_cell_measurement_theta_max 21.39
_cell_measurement_theta_min 2.51
_cell_volume 1993.6(3)
_computing_cell_refinement 'SMART-Plus (Bruker, 2001)'
_computing_data_collection 'SMART (Bruker, 2001)'
_computing_data_reduction SAINT
_computing_molecular_graphics 'PLATON (Spek, 2003)'
_computing_publication_material SHELXTL
_computing_structure_refinement 'SHELXL97 (Sheldrick, 1997)'
_computing_structure_solution 'SHELXS97 (Sheldrick, 1997)'
_diffrn_ambient_temperature 298(2)
_diffrn_measured_fraction_theta_full 1.000
_diffrn_measured_fraction_theta_max 1.000
_diffrn_measurement_device_type 'Bruker SMART CCD area-detector'
_diffrn_measurement_method '\f and \w'
_diffrn_radiation_monochromator graphite
_diffrn_radiation_source 'fine-focus sealed tube'
_diffrn_radiation_type MoK\a
_diffrn_radiation_wavelength 0.71073
_diffrn_reflns_av_R_equivalents 0.0772
_diffrn_reflns_av_sigmaI/netI 0.0489
_diffrn_reflns_limit_h_max 13
_diffrn_reflns_limit_h_min -9
_diffrn_reflns_limit_k_max 20
_diffrn_reflns_limit_k_min -20
_diffrn_reflns_limit_l_max 15
_diffrn_reflns_limit_l_min -12
_diffrn_reflns_number 11761
_diffrn_reflns_theta_full 27.00
_diffrn_reflns_theta_max 27.00
_diffrn_reflns_theta_min 2.13
_diffrn_standards_number 0
_exptl_absorpt_coefficient_mu 0.090
_exptl_absorpt_correction_type none
_exptl_crystal_colour colourless
_exptl_crystal_density_diffrn 1.297
_exptl_crystal_density_method 'not measured'
_exptl_crystal_description block
_exptl_crystal_F_000 816
_exptl_crystal_size_max 0.20
_exptl_crystal_size_mid 0.10
_exptl_crystal_size_min 0.10
_refine_diff_density_max 0.140
_refine_diff_density_min -0.159
_refine_ls_extinction_method none
_refine_ls_goodness_of_fit_ref 0.975
_refine_ls_hydrogen_treatment mixed
_refine_ls_matrix_type full
_refine_ls_number_parameters 274
_refine_ls_number_reflns 2278
_refine_ls_number_restraints 1
_refine_ls_restrained_S_all 0.974
_refine_ls_R_factor_all 0.0688
_refine_ls_R_factor_gt 0.0480
_refine_ls_shift/su_max 0.000
_refine_ls_shift/su_mean 0.000
_refine_ls_structure_factor_coef Fsqd
_refine_ls_weighting_details 'calc w = 1/[\s^2^(Fo^2^)+(0.0503P)^2^] where P=(Fo^2^+2Fc^2^)/3'
_refine_ls_weighting_scheme calc
_refine_ls_wR_factor_gt 0.0982
_refine_ls_wR_factor_ref 0.1077
_reflns_number_gt 1653
_reflns_number_total 2278
_reflns_threshold_expression I>2\s(I)
_cod_data_source_file bt2363.cif
_cod_data_source_block I
_cod_database_code 2213696
_cod_database_fobs_code 2213696

loop_
_symmetry_equiv_pos_as_xyz
'x, y, z'
'-x, -y, z+1/2'
'x+1/2, -y+1/2, z'
'-x+1/2, y+1/2, z+1/2'

loop_
_atom_site_type_symbol
_atom_site_label
_atom_site_fract_x
_atom_site_fract_y
_atom_site_fract_z
_atom_site_U_iso_or_equiv
_atom_site_adp_type
_atom_site_calc_flag
_atom_site_refinement_flags
_atom_site_occupancy
C C1 0.1229(3) 0.68779(19) 0.7135(3) 0.0417(7) Uani d . 1
C C2 0.0307(3) 0.6861(2) 0.7975(3) 0.0560(9) Uani d . 1
H H2 -0.0476 0.7133 0.7885 0.067 Uiso calc R 1
C C3 0.0570(4) 0.6437(2) 0.8943(3) 0.0674(10) Uani d . 1
H H3 -0.0035 0.6416 0.9522 0.081 Uiso calc R 1
C C4 0.1735(3) 0.6041(2) 0.9053(3) 0.0575(9) Uani d . 1
H H4 0.1934 0.5748 0.9704 0.069 Uiso calc R 1
C C5 0.2607(3) 0.60884(18) 0.8169(3) 0.0426(7) Uani d . 1
C C6 0.0924(3) 0.73123(18) 0.6064(3) 0.0456(7) Uani d . 1
C C7 0.2320(4) 0.7503(2) 0.3423(3) 0.0591(10) Uani d . 1
H H7 0.3023 0.7157 0.3541 0.071 Uiso calc R 1
C C8 0.2124(3) 0.7865(2) 0.2314(3) 0.0538(8) Uani d . 1
C C9 0.2824(4) 0.7571(2) 0.1402(3) 0.0693(11) Uani d . 1
H H9 0.3439 0.7161 0.1512 0.083 Uiso calc R 1
C C10 0.2617(4) 0.7881(3) 0.0331(3) 0.0757(12) Uani d . 1
H H10 0.3082 0.7673 -0.0277 0.091 Uiso calc R 1
C C11 0.1732(4) 0.8494(3) 0.0162(4) 0.0751(12) Uani d . 1
H H11 0.1598 0.8704 -0.0558 0.090 Uiso calc R 1
C C12 0.1055(4) 0.8790(2) 0.1043(3) 0.0689(11) Uani d . 1
H H12 0.0455 0.9208 0.0923 0.083 Uiso calc R 1
C C13 0.1232(3) 0.8489(2) 0.2117(3) 0.0597(9) Uani d . 1
H H13 0.0753 0.8703 0.2712 0.072 Uiso calc R 1
C C14 0.3879(3) 0.56512(19) 0.8299(3) 0.0463(8) Uani d . 1
C C15 0.6689(3) 0.5587(2) 0.6706(3) 0.0515(8) Uani d . 1
H H15 0.6409 0.5909 0.6106 0.062 Uiso calc R 1
C C16 0.8009(3) 0.5264(2) 0.6703(3) 0.0546(9) Uani d . 1
C C17 0.8874(3) 0.5537(2) 0.5896(3) 0.0621(9) Uani d . 1
H H17 0.8617 0.5924 0.5365 0.075 Uiso calc R 1
C C18 1.0127(4) 0.5230(3) 0.5881(4) 0.0775(13) Uani d . 1
H H18 1.0708 0.5413 0.5337 0.093 Uiso calc R 1
C C19 1.0508(4) 0.4663(3) 0.6659(5) 0.0834(14) Uani d . 1
H H19 1.1349 0.4461 0.6649 0.100 Uiso calc R 1
C C20 0.9653(4) 0.4391(3) 0.7455(5) 0.0863(13) Uani d . 1
H H20 0.9915 0.4002 0.7982 0.104 Uiso calc R 1
C C21 0.8410(3) 0.4687(2) 0.7486(4) 0.0705(11) Uani d . 1
H H21 0.7837 0.4498 0.8032 0.085 Uiso calc R 1
N N1 0.2374(2) 0.64974(15) 0.7219(2) 0.0418(6) Uani d . 1
N N2 0.1809(3) 0.72613(19) 0.5239(3) 0.0575(8) Uani d . 1
N N3 0.1550(2) 0.76508(16) 0.4236(2) 0.0553(7) Uani d . 1
N N4 0.4704(3) 0.57779(18) 0.7442(2) 0.0497(7) Uani d . 1
N N5 0.5920(2) 0.54337(16) 0.7514(2) 0.0514(7) Uani d . 1
O O1 -0.0089(2) 0.76993(14) 0.5958(2) 0.0605(6) Uani d . 1
O O2 0.4109(2) 0.52270(15) 0.9118(2) 0.0654(7) Uani d . 1
O O3 0.3994(3) 0.60103(18) 0.4627(3) 0.0724(8) Uani d . 1
H H4A 0.454(4) 0.605(2) 0.683(4) 0.087 Uiso d . 1
H H2A 0.244(4) 0.693(3) 0.535(4) 0.087 Uiso d . 1
H H3B 0.431(4) 0.551(3) 0.445(4) 0.109 Uiso d . 1
H H3A 0.458(4) 0.637(3) 0.470(5) 0.109 Uiso d . 1

loop_
_atom_site_aniso_label
_atom_site_aniso_U_11
_atom_site_aniso_U_22
_atom_site_aniso_U_33
_atom_site_aniso_U_12
_atom_site_aniso_U_13
_atom_site_aniso_U_23
C1 0.0390(16) 0.0443(16) 0.0419(18) 0.0012(13) 0.0026(13) 0.0021(13)
C2 0.051(2) 0.063(2) 0.054(2) 0.0104(16) 0.0116(17) 0.0085(18)
C3 0.061(2) 0.088(3) 0.053(2) 0.0149(19) 0.0240(18) 0.017(2)
C4 0.064(2) 0.064(2) 0.044(2) 0.0074(17) 0.0107(16) 0.0135(17)
C5 0.0456(18) 0.0419(16) 0.0403(18) -0.0040(13) 0.0027(14) 0.0041(14)
C6 0.0435(17) 0.0439(17) 0.0495(19) 0.0039(14) 0.0022(15) 0.0026(15)
C7 0.055(2) 0.065(2) 0.057(2) 0.0169(17) 0.0111(17) 0.0182(19)
C8 0.0539(19) 0.057(2) 0.051(2) 0.0010(16) 0.0118(16) 0.0071(17)
C9 0.075(3) 0.066(2) 0.067(3) -0.002(2) 0.023(2) 0.000(2)
C10 0.092(3) 0.085(3) 0.049(2) -0.026(3) 0.026(2) -0.014(2)
C11 0.085(3) 0.094(3) 0.046(2) -0.025(3) -0.004(2) 0.012(2)
C12 0.067(2) 0.085(3) 0.055(2) 0.0016(19) -0.004(2) 0.018(2)
C13 0.059(2) 0.072(2) 0.048(2) 0.0052(18) 0.0053(17) 0.0113(18)
C14 0.0490(19) 0.0480(18) 0.0418(18) -0.0008(14) -0.0016(14) 0.0046(15)
C15 0.0486(19) 0.0551(19) 0.051(2) 0.0092(15) -0.0054(16) -0.0033(17)
C16 0.0448(18) 0.055(2) 0.064(2) 0.0056(15) -0.0024(17) -0.0187(18)
C17 0.053(2) 0.064(2) 0.069(3) -0.0008(17) 0.0032(18) -0.016(2)
C18 0.056(2) 0.084(3) 0.093(3) -0.011(2) 0.020(2) -0.034(3)
C19 0.052(2) 0.087(3) 0.112(4) 0.017(2) -0.012(3) -0.033(3)
C20 0.062(2) 0.094(3) 0.102(4) 0.024(2) -0.010(3) -0.003(3)
C21 0.055(2) 0.082(3) 0.074(3) 0.0168(19) 0.003(2) -0.001(2)
N1 0.0399(13) 0.0447(13) 0.0409(15) -0.0007(11) 0.0034(11) 0.0062(12)
N2 0.0509(17) 0.072(2) 0.0499(17) 0.0186(14) 0.0112(14) 0.0248(15)
N3 0.0534(16) 0.0626(17) 0.0498(18) 0.0096(13) 0.0082(14) 0.0172(15)
N4 0.0430(14) 0.0621(17) 0.0441(16) 0.0105(12) -0.0008(12) 0.0084(13)
N5 0.0440(15) 0.0594(16) 0.0508(17) 0.0110(12) -0.0021(13) 0.0029(14)
O1 0.0526(13) 0.0707(15) 0.0581(15) 0.0241(11) 0.0065(12) 0.0106(13)
O2 0.0650(15) 0.0791(16) 0.0521(15) 0.0141(12) 0.0000(11) 0.0228(14)
O3 0.0643(17) 0.0628(16) 0.090(2) 0.0070(13) 0.0042(14) -0.0171(15)

loop_
_atom_type_symbol
_atom_type_description
_atom_type_scat_dispersion_real
_atom_type_scat_dispersion_imag
_atom_type_scat_source
C C 0.0033 0.0016 'International Tables Vol C Tables 4.2.6.8 and 6.1.1.4'
H H 0.0000 0.0000 'International Tables Vol C Tables 4.2.6.8 and 6.1.1.4'
N N 0.0061 0.0033 'International Tables Vol C Tables 4.2.6.8 and 6.1.1.4'
O O 0.0106 0.0060 'International Tables Vol C Tables 4.2.6.8 and 6.1.1.4'

loop_
_geom_angle_atom_site_label_1
_geom_angle_atom_site_label_2
_geom_angle_atom_site_label_3
_geom_angle
N1 C1 C2 123.2(3)
N1 C1 C6 118.1(2)
C2 C1 C6 118.6(3)
C3 C2 C1 118.6(3)
C3 C2 H2 120.7
C1 C2 H2 120.7
C2 C3 C4 119.4(3)
C2 C3 H3 120.3
C4 C3 H3 120.3
C3 C4 C5 118.3(3)
C3 C4 H4 120.9
C5 C4 H4 120.9
N1 C5 C4 123.4(3)
N1 C5 C14 118.8(3)
C4 C5 C14 117.8(3)
O1 C6 N2 122.6(3)
O1 C6 C1 120.8(3)
N2 C6 C1 116.6(3)
N3 C7 C8 121.4(3)
N3 C7 H7 119.3
C8 C7 H7 119.3
C9 C8 C13 117.8(3)
C9 C8 C7 119.5(3)
C13 C8 C7 122.6(3)
C10 C9 C8 120.6(4)
C10 C9 H9 119.7
C8 C9 H9 119.7
C11 C10 C9 120.3(4)
C11 C10 H10 119.9
C9 C10 H10 119.9
C12 C11 C10 119.7(4)
C12 C11 H11 120.2
C10 C11 H11 120.2
C11 C12 C13 121.4(4)
C11 C12 H12 119.3
C13 C12 H12 119.3
C12 C13 C8 120.2(3)
C12 C13 H13 119.9
C8 C13 H13 119.9
O2 C14 N4 124.6(3)
O2 C14 C5 121.5(3)
N4 C14 C5 114.0(3)
N5 C15 C16 121.1(3)
N5 C15 H15 119.4
C16 C15 H15 119.4
C17 C16 C21 119.2(3)
C17 C16 C15 119.4(3)
C21 C16 C15 121.4(3)
C16 C17 C18 119.9(4)
C16 C17 H17 120.0
C18 C17 H17 120.0
C19 C18 C17 120.2(4)
C19 C18 H18 119.9
C17 C18 H18 119.9
C18 C19 C20 119.9(4)
C18 C19 H19 120.0
C20 C19 H19 120.0
C19 C20 C21 120.8(5)
C19 C20 H20 119.6
C21 C20 H20 119.6
C20 C21 C16 120.0(4)
C20 C21 H21 120.0
C16 C21 H21 120.0
C5 N1 C1 117.0(2)
C6 N2 N3 118.0(3)
C6 N2 H2A 117(3)
N3 N2 H2A 125(3)
C7 N3 N2 116.5(3)
C14 N4 N5 118.1(3)
C14 N4 H4A 126(3)
N5 N4 H4A 116(3)
C15 N5 N4 116.5(3)
H3B O3 H3A 113(4)

loop_
_geom_bond_atom_site_label_1
_geom_bond_atom_site_label_2
_geom_bond_distance
C1 N1 1.340(4)
C1 C2 1.380(4)
C1 C6 1.486(4)
C2 C3 1.366(5)
C2 H2 0.9300
C3 C4 1.373(5)
C3 H3 0.9300
C4 C5 1.385(4)
C4 H4 0.9300
C5 N1 1.330(4)
C5 C14 1.504(4)
C6 O1 1.229(3)
C6 N2 1.343(4)
C7 N3 1.274(4)
C7 C8 1.454(5)
C7 H7 0.9300
C8 C9 1.387(5)
C8 C13 1.391(5)
C9 C10 1.383(6)
C9 H9 0.9300
C10 C11 1.367(6)
C10 H10 0.9300
C11 C12 1.347(6)
C11 H11 0.9300
C12 C13 1.376(5)
C12 H12 0.9300
C13 H13 0.9300
C14 O2 1.214(4)
C14 N4 1.343(4)
C15 N5 1.271(4)
C15 C16 1.463(4)
C15 H15 0.9300
C16 C17 1.383(5)
C16 C21 1.383(5)
C17 C18 1.389(5)
C17 H17 0.9300
C18 C19 1.363(7)
C18 H18 0.9300
C19 C20 1.367(7)
C19 H19 0.9300
C20 C21 1.373(5)
C20 H20 0.9300
C21 H21 0.9300
N2 N3 1.374(4)
N2 H2A 0.86(4)
N4 N5 1.380(3)
N4 H4A 0.87(4)
O3 H3B 0.90(4)
O3 H3A 0.85(5)

loop_
_geom_hbond_atom_site_label_D
_geom_hbond_atom_site_label_H
_geom_hbond_atom_site_label_A
_geom_hbond_site_symmetry_A
_geom_hbond_distance_DH
_geom_hbond_distance_HA
_geom_hbond_distance_DA
_geom_hbond_angle_DHA
_geom_hbond_publ_flag
C7 H7 O3 . 0.93 2.48 3.305(5) 148.2 yes
N2 H2A O3 . 0.86(4) 2.35(4) 3.126(4) 150(4) yes
O3 H3B O2 2_664 0.90(4) 2.06(4) 2.874(3) 149(4) yes
N4 H4A O1 3_565 0.87(4) 2.32(4) 3.044(4) 142(4) yes
O3 H3A O1 3_565 0.85(5) 2.14(5) 2.790(4) 133(5) yes

loop_
_geom_torsion_atom_site_label_1
_geom_torsion_atom_site_label_2
_geom_torsion_atom_site_label_3
_geom_torsion_atom_site_label_4
_geom_torsion
N1 C1 C2 C3 0.0(5)
C6 C1 C2 C3 177.6(3)
C1 C2 C3 C4 0.0(6)
C2 C3 C4 C5 0.0(6)
C3 C4 C5 N1 0.0(5)
C3 C4 C5 C14 -179.9(3)
N1 C1 C6 O1 -177.0(3)
C2 C1 C6 O1 5.2(4)
N1 C1 C6 N2 2.6(4)
C2 C1 C6 N2 -175.2(3)
N3 C7 C8 C9 -167.6(4)
N3 C7 C8 C13 10.9(6)
C13 C8 C9 C10 -1.2(6)
C7 C8 C9 C10 177.3(4)
C8 C9 C10 C11 1.1(6)
C9 C10 C11 C12 -0.4(6)
C10 C11 C12 C13 -0.1(6)
C11 C12 C13 C8 0.0(6)
C9 C8 C13 C12 0.7(5)
C7 C8 C13 C12 -177.8(4)
N1 C5 C14 O2 -175.3(3)
C4 C5 C14 O2 4.6(5)
N1 C5 C14 N4 4.7(4)
C4 C5 C14 N4 -175.4(3)
N5 C15 C16 C17 -170.8(3)
N5 C15 C16 C21 9.7(5)
C21 C16 C17 C18 -0.1(5)
C15 C16 C17 C18 -179.6(3)
C16 C17 C18 C19 -0.1(6)
C17 C18 C19 C20 0.3(6)
C18 C19 C20 C21 -0.4(7)
C19 C20 C21 C16 0.2(7)
C17 C16 C21 C20 0.0(6)
C15 C16 C21 C20 179.5(4)
C4 C5 N1 C1 0.0(4)
C14 C5 N1 C1 179.9(3)
C2 C1 N1 C5 0.0(4)
C6 C1 N1 C5 -177.7(3)
O1 C6 N2 N3 -0.9(5)
C1 C6 N2 N3 179.5(3)
C8 C7 N3 N2 178.5(3)
C6 N2 N3 C7 -171.0(3)
O2 C14 N4 N5 -3.0(5)
C5 C14 N4 N5 176.9(3)
C16 C15 N5 N4 179.0(3)
C14 N4 N5 C15 -177.9(3)

loop_
_cod_related_entry_id
_cod_related_entry_database
_cod_related_entry_code
1 ChemSpider 21184998
